data_2226413
loop_
_publ_author_name
'Ramli, Youssef'
'Slimani, Rachid'
'Zouihri, Hafid'
'Lazar, Sa\"id'
'Essassi, E. M.'

_publ_section_title
;
 3-Methyl-1-(prop-2-en-1-yl)quinoxalin-2(1<i>H</i>)-one
;
_journal_issue 7
_journal_name_full 'Acta Crystallographica Section E'
_journal_page_first o1767
_journal_paper_doi 10.1107/S1600536810023640
_journal_volume 66
_journal_year 2010
_chemical_formula_iupac 'C12 H12 N2 O'
_chemical_formula_moiety 'C12 H12 N2 O'
_chemical_formula_sum 'C12 H12 N2 O'
_chemical_formula_weight 200.24
_chemical_melting_point 1486
_chemical_name_systematic
;
3-Methyl-1-(prop-2-en-1-yl)quinoxalin-2(1<i>H</i>)-one
;
_space_group_IT_number 14
_symmetry_cell_setting monoclinic
_symmetry_space_group_name_Hall '-P 2ybc'
_symmetry_space_group_name_H-M 'P 1 21/c 1'
_atom_sites_solution_hydrogens geom
_atom_sites_solution_primary direct
_atom_sites_solution_secondary difmap
_audit_creation_method SHELXL-97
_cell_angle_alpha 90.00
_cell_angle_beta 95.082(5)
_cell_angle_gamma 90.00
_cell_formula_units_Z 4
_cell_length_a 5.0722(5)
_cell_length_b 13.4707(13)
_cell_length_c 15.0507(13)
_cell_measurement_pressure 101
_cell_measurement_reflns_used 2764
_cell_measurement_temperature 296(2)
_cell_measurement_theta_max 27.4
_cell_measurement_theta_min 2.4
_cell_volume 1024.31(17)
_computing_cell_refinement 'SAINT (Bruker, 2005)'
_computing_data_collection 'APEX2 (Bruker, 2005)'
_computing_data_reduction 'SAINT (Bruker, 2005)'
_computing_molecular_graphics
;
ORTEPIII (Burnett & Johnson, 1996), ORTEP-3 for Windows (Farrugia,
1997) and
PLATON (Spek, 2009)
;
_computing_publication_material 'WINGX (Farrugia, 1999) and <i>publCIF</i> (Westrip, 2010)'
_computing_structure_refinement 'SHELXL97 (Sheldrick, 2008)'
_computing_structure_solution 'SHELXS97 (Sheldrick, 2008)'
_diffrn_ambient_temperature 296(2)
_diffrn_measured_fraction_theta_full 0.999
_diffrn_measurement_device_type 'Bruker X8 APEXII CCD area-detector'
_diffrn_measurement_method '\f and \w'
_diffrn_radiation_monochromator graphite
_diffrn_radiation_source 'fine-focus sealed tube'
_diffrn_radiation_type MoK\a
_diffrn_radiation_wavelength 0.71073
_diffrn_reflns_av_R_equivalents 0.049
_diffrn_reflns_av_sigmaI/netI 0.0395
_diffrn_reflns_limit_h_max 6
_diffrn_reflns_limit_h_min -6
_diffrn_reflns_limit_k_max 17
_diffrn_reflns_limit_k_min 0
_diffrn_reflns_limit_l_max 20
_diffrn_reflns_limit_l_min 0
_diffrn_reflns_number 11850
_diffrn_reflns_theta_full 28.28
_diffrn_reflns_theta_max 28.28
_diffrn_reflns_theta_min 2.72
_exptl_absorpt_coefficient_mu 0.085
_exptl_absorpt_correction_type none
_exptl_crystal_colour colourless
_exptl_crystal_density_diffrn 1.298
_exptl_crystal_density_method 'not measured'
_exptl_crystal_description Block
_exptl_crystal_F_000 424
_exptl_crystal_size_max 0.32
_exptl_crystal_size_mid 0.31
_exptl_crystal_size_min 0.13
_refine_diff_density_max 0.230
_refine_diff_density_min -0.174
_refine_ls_extinction_method none
_refine_ls_goodness_of_fit_ref 1.084
_refine_ls_hydrogen_treatment constr
_refine_ls_matrix_type full
_refine_ls_number_parameters 137
_refine_ls_number_reflns 2546
_refine_ls_number_restraints 0
_refine_ls_restrained_S_all 1.084
_refine_ls_R_factor_all 0.0727
_refine_ls_R_factor_gt 0.0506
_refine_ls_shift/su_max 0.001
_refine_ls_shift/su_mean 0.000
_refine_ls_structure_factor_coef Fsqd
_refine_ls_weighting_details 'calc w=1/[\s^2^(Fo^2^)+(0.0723P)^2^+0.0888P] where P=(Fo^2^+2Fc^2^)/3'
_refine_ls_weighting_scheme calc
_refine_ls_wR_factor_gt 0.1382
_refine_ls_wR_factor_ref 0.1510
_reflns_number_gt 1726
_reflns_number_total 2546
_reflns_threshold_expression I>2\s(I)
_cod_data_source_file dn2579.cif
_cod_data_source_block I
_cod_original_sg_symbol_H-M 'P 21/c'
_cod_database_code 2226413
_cod_database_fobs_code 2226413

loop_
_symmetry_equiv_pos_as_xyz
'x, y, z'
'-x, y+1/2, -z+1/2'
'-x, -y, -z'
'x, -y-1/2, z-1/2'

loop_
_atom_site_type_symbol
_atom_site_label
_atom_site_fract_x
_atom_site_fract_y
_atom_site_fract_z
_atom_site_U_iso_or_equiv
_atom_site_adp_type
_atom_site_calc_flag
_atom_site_refinement_flags
_atom_site_occupancy
_atom_site_disorder_assembly
_atom_site_disorder_group
O O1 -0.3390(2) 0.34712(9) 0.06022(9) 0.0657(4) Uani d . 1 . .
N N1 -0.0193(2) 0.29591(9) 0.16502(8) 0.0408(3) Uani d . 1 . .
N N2 0.1311(2) 0.49458(9) 0.18738(8) 0.0445(3) Uani d . 1 . .
C C1 0.2649(3) 0.41959(11) 0.23590(9) 0.0408(3) Uani d . 1 . .
C C2 0.4769(3) 0.44552(13) 0.29645(10) 0.0514(4) Uani d . 1 . .
H H2 0.5253 0.5119 0.3030 0.062 Uiso calc R 1 . .
C C3 0.6150(3) 0.37488(15) 0.34638(11) 0.0589(5) Uani d . 1 . .
H H3 0.7560 0.3931 0.3868 0.071 Uiso calc R 1 . .
C C4 0.5434(3) 0.27599(15) 0.33625(11) 0.0579(5) Uani d . 1 . .
H H4 0.6364 0.2278 0.3704 0.069 Uiso calc R 1 . .
C C5 0.3375(3) 0.24845(13) 0.27651(11) 0.0503(4) Uani d . 1 . .
H H5 0.2932 0.1817 0.2698 0.060 Uiso calc R 1 . .
C C6 0.1937(3) 0.31975(11) 0.22568(9) 0.0395(3) Uani d . 1 . .
C C7 -0.1541(3) 0.36731(11) 0.11482(10) 0.0441(4) Uani d . 1 . .
C C8 -0.0643(3) 0.47053(11) 0.13088(9) 0.0424(4) Uani d . 1 . .
C C9 -0.2158(3) 0.54800(12) 0.07845(11) 0.0543(4) Uani d . 1 . .
H H9A -0.3878 0.5548 0.0997 0.081 Uiso calc R 1 . .
H H9B -0.2343 0.5293 0.0167 0.081 Uiso calc R 1 . .
H H9C -0.1233 0.6101 0.0850 0.081 Uiso calc R 1 . .
C C10 -0.1160(3) 0.19385(11) 0.15522(11) 0.0483(4) Uani d . 1 . .
H H10A -0.3032 0.1956 0.1355 0.058 Uiso calc R 1 . .
H H10B -0.0975 0.1621 0.2133 0.058 Uiso calc R 1 . .
C C11 0.0207(3) 0.13211(13) 0.09201(12) 0.0578(5) Uani d . 1 . .
H H11 -0.0243 0.0652 0.0896 0.069 Uiso calc R 1 . .
C C12 0.1942(4) 0.16040(15) 0.04015(13) 0.0669(5) Uani d . 1 . .
H H12A 0.2467 0.2265 0.0398 0.080 Uiso calc R 1 . .
H H12B 0.2672 0.1147 0.0030 0.080 Uiso calc R 1 . .

loop_
_atom_site_aniso_label
_atom_site_aniso_U_11
_atom_site_aniso_U_22
_atom_site_aniso_U_33
_atom_site_aniso_U_12
_atom_site_aniso_U_13
_atom_site_aniso_U_23
O1 0.0682(8) 0.0524(8) 0.0700(8) -0.0060(6) -0.0296(7) 0.0027(6)
N1 0.0443(6) 0.0358(7) 0.0413(6) -0.0016(5) -0.0024(5) 0.0006(5)
N2 0.0518(7) 0.0402(7) 0.0407(6) -0.0005(5) -0.0013(5) -0.0018(5)
C1 0.0435(7) 0.0433(9) 0.0353(7) 0.0004(6) 0.0020(6) -0.0008(6)
C2 0.0527(9) 0.0550(10) 0.0452(8) -0.0061(7) -0.0038(7) -0.0033(7)
C3 0.0527(9) 0.0755(13) 0.0458(9) -0.0016(8) -0.0107(7) -0.0006(8)
C4 0.0592(10) 0.0648(12) 0.0474(9) 0.0098(8) -0.0080(7) 0.0103(8)
C5 0.0568(9) 0.0471(9) 0.0460(8) 0.0046(7) -0.0014(7) 0.0053(7)
C6 0.0416(7) 0.0415(9) 0.0352(7) 0.0006(6) 0.0026(6) -0.0005(6)
C7 0.0464(8) 0.0423(9) 0.0420(8) 0.0003(6) -0.0045(6) -0.0002(6)
C8 0.0487(8) 0.0398(8) 0.0380(7) 0.0027(6) 0.0003(6) -0.0005(6)
C9 0.0653(10) 0.0439(9) 0.0518(9) 0.0069(7) -0.0059(8) 0.0015(7)
C10 0.0488(8) 0.0387(9) 0.0560(9) -0.0052(6) -0.0032(7) 0.0022(7)
C11 0.0625(10) 0.0455(10) 0.0633(10) -0.0042(8) -0.0060(9) -0.0077(8)
C12 0.0696(11) 0.0701(13) 0.0602(11) -0.0030(9) 0.0008(9) -0.0162(9)

loop_
_atom_type_symbol
_atom_type_description
_atom_type_scat_dispersion_real
_atom_type_scat_dispersion_imag
_atom_type_scat_source
C C 0.0033 0.0016 'International Tables Vol C Tables 4.2.6.8 and 6.1.1.4'
H H 0.0000 0.0000 'International Tables Vol C Tables 4.2.6.8 and 6.1.1.4'
N N 0.0061 0.0033 'International Tables Vol C Tables 4.2.6.8 and 6.1.1.4'
O O 0.0106 0.0060 'International Tables Vol C Tables 4.2.6.8 and 6.1.1.4'

loop_
_diffrn_measured_fraction_theta_max
0.999

loop_
_geom_angle_atom_site_label_1
_geom_angle_atom_site_label_2
_geom_angle_atom_site_label_3
_geom_angle_site_symmetry_1
_geom_angle_site_symmetry_3
_geom_angle
_geom_angle_publ_flag
C7 N1 C6 . . 121.48(13) ?
C7 N1 C10 . . 117.26(12) ?
C6 N1 C10 . . 121.20(12) ?
C8 N2 C1 . . 118.41(13) ?
N2 C1 C2 . . 118.39(14) ?
N2 C1 C6 . . 122.20(13) ?
C2 C1 C6 . . 119.41(14) ?
C3 C2 C1 . . 120.95(16) ?
C3 C2 H2 . . 119.5 ?
C1 C2 H2 . . 119.5 ?
C2 C3 C4 . . 119.49(15) ?
C2 C3 H3 . . 120.3 ?
C4 C3 H3 . . 120.3 ?
C5 C4 C3 . . 120.70(16) ?
C5 C4 H4 . . 119.7 ?
C3 C4 H4 . . 119.7 ?
C4 C5 C6 . . 120.41(16) ?
C4 C5 H5 . . 119.8 ?
C6 C5 H5 . . 119.8 ?
N1 C6 C5 . . 122.71(14) ?
N1 C6 C1 . . 118.25(13) ?
C5 C6 C1 . . 119.04(14) ?
O1 C7 N1 . . 122.11(14) ?
O1 C7 C8 . . 121.81(14) ?
N1 C7 C8 . . 116.08(13) ?
N2 C8 C7 . . 123.57(13) ?
N2 C8 C9 . . 120.44(14) ?
C7 C8 C9 . . 115.99(13) ?
C8 C9 H9A . . 109.5 ?
C8 C9 H9B . . 109.5 ?
H9A C9 H9B . . 109.5 ?
C8 C9 H9C . . 109.5 ?
H9A C9 H9C . . 109.5 ?
H9B C9 H9C . . 109.5 ?
N1 C10 C11 . . 114.87(13) ?
N1 C10 H10A . . 108.6 ?
C11 C10 H10A . . 108.6 ?
N1 C10 H10B . . 108.6 ?
C11 C10 H10B . . 108.6 ?
H10A C10 H10B . . 107.5 ?
C12 C11 C10 . . 127.48(17) ?
C12 C11 H11 . . 116.3 ?
C10 C11 H11 . . 116.3 ?
C11 C12 H12A . . 120.0 ?
C11 C12 H12B . . 120.0 ?
H12A C12 H12B . . 120.0 ?

loop_
_geom_bond_atom_site_label_1
_geom_bond_atom_site_label_2
_geom_bond_site_symmetry_2
_geom_bond_distance
_geom_bond_publ_flag
O1 C7 . 1.2215(18) ?
N1 C7 . 1.3683(19) ?
N1 C6 . 1.3889(18) ?
N1 C10 . 1.4629(19) ?
N2 C8 . 1.2887(18) ?
N2 C1 . 1.3881(19) ?
C1 C2 . 1.391(2) ?
C1 C6 . 1.397(2) ?
C2 C3 . 1.367(2) ?
C2 H2 . 0.9300 ?
C3 C4 . 1.386(3) ?
C3 H3 . 0.9300 ?
C4 C5 . 1.368(2) ?
C4 H4 . 0.9300 ?
C5 C6 . 1.393(2) ?
C5 H5 . 0.9300 ?
C7 C8 . 1.476(2) ?
C8 C9 . 1.482(2) ?
C9 H9A . 0.9600 ?
C9 H9B . 0.9600 ?
C9 H9C . 0.9600 ?
C10 C11 . 1.481(2) ?
C10 H10A . 0.9700 ?
C10 H10B . 0.9700 ?
C11 C12 . 1.285(3) ?
C11 H11 . 0.9300 ?
C12 H12A . 0.9300 ?
C12 H12B . 0.9300 ?

loop_
_geom_torsion_atom_site_label_1
_geom_torsion_atom_site_label_2
_geom_torsion_atom_site_label_3
_geom_torsion_atom_site_label_4
_geom_torsion_site_symmetry_1
_geom_torsion_site_symmetry_2
_geom_torsion_site_symmetry_3
_geom_torsion_site_symmetry_4
_geom_torsion
_geom_torsion_publ_flag
C12 C11 C10 N1 . . . . -6.7(3) ?

loop_
_cod_related_entry_id
_cod_related_entry_database
_cod_related_entry_code
1 ChemSpider 24745365
